data_4108680
loop_
_publ_author_name
'Andrew E. Ashley'
'Robert T. Cooper'
'Gregory G. Wildgoose'
'Jennifer C. Green'
'Dermot O'Hare'

_publ_contact_author_address
;
Chemistry Research Laboratory,
University of Oxford,
Mansfield Road, 
Oxford OX1 3TA. UK.
;
_publ_contact_author_email dermot.ohare@chem.ox.ac.uk
_publ_contact_author_name 'Dermot O'Hare'
_publ_section_title
;
 Homoleptic Permethylpentalene Complexes: "Double Metallocenes" of the
 First-Row Transition Metals
;
_journal_name_full 'Journal of the American Chemical Society'
_journal_page_first 15662
_journal_page_last 15677
_journal_paper_doi 10.1021/ja8057138
_journal_volume 130
_journal_year 2008
_chemical_formula_moiety 'C28 H36 Ni2'
_chemical_formula_sum 'C28 H36 Ni2'
_chemical_formula_weight 490.01
_chemical_name_systematic Bis(permethylpentalene)dinickel(II)
_space_group_IT_number 14
_symmetry_cell_setting monoclinic
_symmetry_space_group_name_Hall '-P 2yn'
_symmetry_space_group_name_H-M 'P 1 21/n 1'
_atom_sites_solution_hydrogens geom
_atom_sites_solution_primary direct
_audit_creation_date 07-12-17
_audit_creation_method CRYSTALS_ver_12.85
_cell_angle_alpha 90
_cell_angle_beta 108.6695(16)
_cell_angle_gamma 90
_cell_formula_units_Z 2
_cell_length_a 9.6285(3)
_cell_length_b 12.3192(4)
_cell_length_c 10.2589(4)
_cell_measurement_reflns_used 2292
_cell_measurement_temperature 150
_cell_measurement_theta_max 27
_cell_measurement_theta_min 5
_cell_volume 1152.83(7)
_computing_cell_refinement 'DENZO/SCALEPACK (Otwinowski & Minor, 1997)'
_computing_data_collection 'COLLECT (Nonius, 1997-2001).'
_computing_data_reduction 'DENZO/SCALEPACK (Otwinowski & Minor, 1997)'
_computing_molecular_graphics 'CAMERON (Watkin et al., 1996)'
_computing_publication_material 'CRYSTALS (Betteridge et al., 2003)'
_computing_structure_refinement 'CRYSTALS (Betteridge et al., 2003)'
_computing_structure_solution 'SIR92 (Altomare et al., 1994)'
_diffrn_ambient_temperature 150
_diffrn_measured_fraction_theta_full 0.990
_diffrn_measured_fraction_theta_max 0.976
_diffrn_measurement_device 'Nonius KappaCCD'
_diffrn_measurement_device_type Area
_diffrn_measurement_method \w
_diffrn_radiation_monochromator graphite
_diffrn_radiation_type 'Mo K\a'
_diffrn_radiation_wavelength 0.71073
_diffrn_reflns_av_R_equivalents 0.041
_diffrn_reflns_limit_h_max 12
_diffrn_reflns_limit_h_min -12
_diffrn_reflns_limit_k_max 13
_diffrn_reflns_limit_k_min -15
_diffrn_reflns_limit_l_max 13
_diffrn_reflns_limit_l_min -13
_diffrn_reflns_number 7694
_diffrn_reflns_theta_full 25.826
_diffrn_reflns_theta_max 27.474
_diffrn_reflns_theta_min 5.249
_diffrn_standards_number 0
_exptl_absorpt_coefficient_mu 1.645
_exptl_absorpt_correction_T_max 0.93
_exptl_absorpt_correction_T_min 0.88
_exptl_absorpt_correction_type multi-scan
_exptl_absorpt_process_details 'DENZO/SCALEPACK (Otwinowski & Minor, 1997)'
_exptl_crystal_colour orange
_exptl_crystal_density_diffrn 1.412
_exptl_crystal_description block
_exptl_crystal_F_000 520
_exptl_crystal_size_max 0.12
_exptl_crystal_size_mid 0.12
_exptl_crystal_size_min 0.04
_refine_diff_density_max 0.27
_refine_diff_density_min -0.31
_refine_ls_extinction_method none
_refine_ls_goodness_of_fit_ref 0.9948
_refine_ls_hydrogen_treatment constr
_refine_ls_matrix_type full
_refine_ls_number_parameters 136
_refine_ls_number_reflns 1831
_refine_ls_number_restraints 0
_refine_ls_R_factor_all 0.0554
_refine_ls_R_factor_gt 0.0346
_refine_ls_shift/su_max 0.000881
_refine_ls_structure_factor_coef Fsqd
_refine_ls_weighting_details
;
 Method= Modified Sheldrick 
 w=1/[\s^2^(F^2^) + ( 0.02P)^2^ + 1.08P] 
 ,where P=(max(Fo^2^,0) + 2Fc^2^)/3 
;
_refine_ls_weighting_scheme calc
_refine_ls_wR_factor_all 0.0769
_refine_ls_wR_factor_gt 0.0665
_refine_ls_wR_factor_ref 0.0638
_reflns_limit_h_max 11
_reflns_limit_h_min -12
_reflns_limit_k_max 15
_reflns_limit_k_min 0
_reflns_limit_l_max 13
_reflns_limit_l_min 0
_reflns_number_gt 1968
_reflns_number_total 2576
_reflns_threshold_expression I>2.0\s(I)
_oxford_diffrn_Wilson_B_factor 1.59
_oxford_diffrn_Wilson_scale 9.75
_oxford_refine_ls_r_factor_ref 0.0307
_oxford_refine_ls_scale 0.3110(3)
_oxford_reflns_number_all 2576
_oxford_reflns_threshold_expression_ref I>3.0\s(I)
_cod_data_source_file ja8057138_si_002_1.cif
_cod_data_source_block 5
_cod_original_sg_symbol_H-M 'P 1 21/n 1 '
_cod_database_code 4108680

loop_
_symmetry_equiv_pos_as_xyz
x,y,z
-x,-y,-z
-x+1/2,y+1/2,-z+1/2
x+1/2,-y+1/2,z+1/2

loop_
_atom_site_label
_atom_site_type_symbol
_atom_site_fract_x
_atom_site_fract_y
_atom_site_fract_z
_atom_site_U_iso_or_equiv
_atom_site_occupancy
_atom_site_adp_type
_atom_site_refinement_flags_posn
C1 C 0.4148(3) 0.6191(2) 1.1631(2) 0.0211 1.0000 Uani .
C2 C 0.3842(3) 0.7004(2) 1.0560(3) 0.0226 1.0000 Uani .
C3 C 0.5023(3) 0.70455(19) 0.9983(2) 0.0192 1.0000 Uani .
C4 C 0.6129(3) 0.6309(2) 1.0764(2) 0.0181 1.0000 Uani .
C5 C 0.7508(3) 0.5832(2) 1.0852(2) 0.0192 1.0000 Uani .
C6 C 0.7825(3) 0.5026(2) 1.1940(2) 0.0208 1.0000 Uani .
C7 C 0.6614(3) 0.4963(2) 1.2472(2) 0.0208 1.0000 Uani .
C8 C 0.5575(3) 0.57696(19) 1.1780(2) 0.0182 1.0000 Uani .
C9 C 0.3233(3) 0.5951(3) 1.2534(3) 0.0352 1.0000 Uani .
C10 C 0.2563(3) 0.7776(2) 1.0212(3) 0.0335 1.0000 Uani .
C11 C 0.5133(3) 0.7799(2) 0.8875(3) 0.0307 1.0000 Uani .
C12 C 0.8522(3) 0.6197(2) 1.0096(3) 0.0294 1.0000 Uani .
C13 C 0.9256(3) 0.4433(2) 1.2534(3) 0.0295 1.0000 Uani .
C14 C 0.6550(3) 0.4263(2) 1.3648(3) 0.0311 1.0000 Uani .
Ni1 Ni 0.38252(3) 0.55745(3) 0.96143(3) 0.0186 1.0000 Uani .
H91 H 0.3337 0.5198 1.2810 0.0583 1.0000 Uiso R
H92 H 0.3533 0.6401 1.3362 0.0583 1.0000 Uiso R
H93 H 0.2216 0.6096 1.2037 0.0580 1.0000 Uiso R
H101 H 0.2369 0.8024 0.9275 0.0502 1.0000 Uiso R
H102 H 0.2832 0.8391 1.0838 0.0505 1.0000 Uiso R
H103 H 0.1698 0.7414 1.0294 0.0502 1.0000 Uiso R
H111 H 0.5693 0.7470 0.8347 0.0468 1.0000 Uiso R
H112 H 0.5629 0.8462 0.9275 0.0468 1.0000 Uiso R
H113 H 0.4167 0.7985 0.8271 0.0461 1.0000 Uiso R
H121 H 0.9241 0.5644 1.0131 0.0477 1.0000 Uiso R
H122 H 0.9025 0.6855 1.0499 0.0479 1.0000 Uiso R
H123 H 0.7999 0.6331 0.9139 0.0471 1.0000 Uiso R
H131 H 0.9071 0.3707 1.2795 0.0433 1.0000 Uiso R
H132 H 0.9861 0.4811 1.3344 0.0437 1.0000 Uiso R
H133 H 0.9772 0.4387 1.1875 0.0437 1.0000 Uiso R
H141 H 0.5548 0.4103 1.3573 0.0478 1.0000 Uiso R
H142 H 0.7009 0.4627 1.4518 0.0480 1.0000 Uiso R
H143 H 0.7062 0.3584 1.3645 0.0483 1.0000 Uiso R

loop_
_atom_site_aniso_label
_atom_site_aniso_U_11
_atom_site_aniso_U_22
_atom_site_aniso_U_33
_atom_site_aniso_U_23
_atom_site_aniso_U_13
_atom_site_aniso_U_12
C1 0.0223(13) 0.0203(14) 0.0207(12) -0.0060(11) 0.0067(11) -0.0020(11)
C2 0.0225(13) 0.0171(13) 0.0255(13) -0.0061(11) 0.0038(11) 0.0016(11)
C3 0.0206(13) 0.0129(13) 0.0201(12) 0.0005(10) 0.0008(10) -0.0008(11)
C4 0.0204(13) 0.0164(13) 0.0162(11) -0.0056(10) 0.0038(10) -0.0039(11)
C5 0.0185(12) 0.0188(13) 0.0196(12) -0.0020(10) 0.0050(10) -0.0013(10)
C6 0.0208(13) 0.0178(14) 0.0198(12) -0.0032(11) 0.0007(11) -0.0021(11)
C7 0.0262(14) 0.0174(13) 0.0162(12) -0.0019(11) 0.0032(11) -0.0009(12)
C8 0.0216(12) 0.0177(14) 0.0133(11) -0.0023(10) 0.0027(10) -0.0017(11)
C9 0.0369(17) 0.0406(18) 0.0335(16) -0.0029(14) 0.0189(14) 0.0027(14)
C10 0.0288(15) 0.0250(15) 0.0424(17) -0.0044(14) 0.0053(13) 0.0062(13)
C11 0.0316(15) 0.0239(15) 0.0309(15) 0.0072(13) 0.0022(13) -0.0018(13)
C12 0.0260(14) 0.0284(16) 0.0355(15) 0.0008(13) 0.0121(12) 0.0010(13)
C13 0.0235(14) 0.0263(15) 0.0335(14) -0.0009(13) 0.0019(12) 0.0038(13)
C14 0.0412(17) 0.0289(16) 0.0205(13) 0.0059(12) 0.0062(12) 0.0018(14)
Ni1 0.01926(18) 0.01635(18) 0.01820(17) -0.00124(15) 0.00303(12) 0.00062(15)

loop_
_atom_type_symbol
_atom_type_scat_dispersion_real
_atom_type_scat_dispersion_imag
_atom_type_scat_Cromer_Mann_a1
_atom_type_scat_Cromer_Mann_b1
_atom_type_scat_Cromer_Mann_a2
_atom_type_scat_Cromer_Mann_b2
_atom_type_scat_Cromer_Mann_a3
_atom_type_scat_Cromer_Mann_b3
_atom_type_scat_Cromer_Mann_a4
_atom_type_scat_Cromer_Mann_b4
_atom_type_scat_Cromer_Mann_c
_atom_type_scat_source
C 0.0033 0.0016 2.3100 20.8439 1.0200 10.2075 1.5886 0.5687 0.8650 51.6512 0.2156 'International Tables Vol C 4.2.6.8 and 6.1.1.4'
H 0.0000 0.0000 0.4930 10.5109 0.3229 26.1257 0.1402 3.1424 0.0408 57.7998 0.0030 'International Tables Vol C 4.2.6.8 and 6.1.1.4'
Ni 0.3393 1.1124 12.8376 3.8785 7.2920 0.2565 4.4438 12.1763 2.3800 66.3421 1.0341 'International Tables Vol C 4.2.6.8 and 6.1.1.4'

loop_
_geom_angle_atom_site_label_1
_geom_angle_site_symmetry_1
_geom_angle_atom_site_label_2
_geom_angle_atom_site_label_3
_geom_angle_site_symmetry_3
_geom_angle
_geom_angle_publ_flag
C2 . C1 C8 . 106.7(2) yes
C2 . C1 C9 . 126.1(2) yes
C8 . C1 C9 . 126.7(2) yes
C2 . C1 Ni1 . 65.03(13) yes
C8 . C1 Ni1 . 79.10(14) yes
C9 . C1 Ni1 . 126.75(18) yes
C1 . C2 C3 . 109.9(2) yes
C1 . C2 C10 . 124.8(2) yes
C3 . C2 C10 . 125.0(2) yes
C1 . C2 Ni1 . 74.23(14) yes
C3 . C2 Ni1 . 73.64(14) yes
C10 . C2 Ni1 . 124.08(18) yes
C2 . C3 C4 . 106.9(2) yes
C2 . C3 C11 . 126.2(2) yes
C4 . C3 C11 . 126.6(2) yes
C2 . C3 Ni1 . 65.54(14) yes
C4 . C3 Ni1 . 79.76(14) yes
C11 . C3 Ni1 . 124.18(17) yes
Ni1 2_667 C4 C3 . 125.58(16) yes
Ni1 2_667 C4 C5 . 62.56(13) yes
C3 . C4 C5 . 143.6(2) yes
Ni1 2_667 C4 C8 . 72.69(14) yes
C3 . C4 C8 . 108.0(2) yes
C5 . C4 C8 . 108.1(2) yes
Ni1 2_667 C4 Ni1 . 66.44(6) yes
C3 . C4 Ni1 . 63.10(13) yes
C5 . C4 Ni1 . 125.89(17) yes
C8 . C4 Ni1 . 71.48(13) yes
C4 . C5 Ni1 2_667 80.67(14) yes
C4 . C5 C6 . 107.0(2) yes
Ni1 2_667 C5 C6 . 64.99(13) yes
C4 . C5 C12 . 126.2(2) yes
Ni1 2_667 C5 C12 . 125.29(18) yes
C6 . C5 C12 . 126.3(2) yes
C5 . C6 Ni1 2_667 73.86(13) yes
C5 . C6 C7 . 109.4(2) yes
Ni1 2_667 C6 C7 . 75.42(14) yes
C5 . C6 C13 . 125.7(2) yes
Ni1 2_667 C6 C13 . 122.29(18) yes
C7 . C6 C13 . 124.6(2) yes
C6 . C7 Ni1 2_667 64.15(13) yes
C6 . C7 C8 . 107.3(2) yes
Ni1 2_667 C7 C8 . 80.57(14) yes
C6 . C7 C14 . 125.6(2) yes
Ni1 2_667 C7 C14 . 125.35(18) yes
C8 . C7 C14 . 126.7(2) yes
Ni1 2_667 C8 C4 . 71.06(13) yes
Ni1 2_667 C8 C1 . 126.76(16) yes
C4 . C8 C1 . 108.3(2) yes
Ni1 2_667 C8 C7 . 63.11(13) yes
C4 . C8 C7 . 108.1(2) yes
C1 . C8 C7 . 143.3(2) yes
Ni1 2_667 C8 Ni1 . 66.14(6) yes
C4 . C8 Ni1 . 71.75(12) yes
C1 . C8 Ni1 . 63.84(12) yes
C7 . C8 Ni1 . 125.43(17) yes
C1 . C9 H91 . 110.2 no
C1 . C9 H92 . 110.9 no
H91 . C9 H92 . 108.4 no
C1 . C9 H93 . 109.6 no
H91 . C9 H93 . 108.9 no
H92 . C9 H93 . 108.8 no
C2 . C10 H101 . 108.5 no
C2 . C10 H102 . 108.1 no
H101 . C10 H102 . 109.6 no
C2 . C10 H103 . 110.4 no
H101 . C10 H103 . 109.4 no
H102 . C10 H103 . 110.8 no
C3 . C11 H111 . 110.7 no
C3 . C11 H112 . 110.2 no
H111 . C11 H112 . 107.7 no
C3 . C11 H113 . 110.3 no
H111 . C11 H113 . 109.6 no
H112 . C11 H113 . 108.3 no
C5 . C12 H121 . 110.3 no
C5 . C12 H122 . 110.5 no
H121 . C12 H122 . 108.8 no
C5 . C12 H123 . 111.4 no
H121 . C12 H123 . 107.1 no
H122 . C12 H123 . 108.7 no
C6 . C13 H131 . 109.7 no
C6 . C13 H132 . 109.6 no
H131 . C13 H132 . 108.8 no
C6 . C13 H133 . 110.8 no
H131 . C13 H133 . 108.9 no
H132 . C13 H133 . 109.1 no
C7 . C14 H141 . 110.5 no
C7 . C14 H142 . 110.6 no
H141 . C14 H142 . 108.5 no
C7 . C14 H143 . 109.9 no
H141 . C14 H143 . 108.6 no
H142 . C14 H143 . 108.6 no
C4 2_667 Ni1 C8 2_667 36.25(8) yes
C4 2_667 Ni1 C4 . 113.56(6) yes
C8 2_667 Ni1 C4 . 101.50(8) yes
C4 2_667 Ni1 C8 . 102.27(8) yes
C8 2_667 Ni1 C8 . 113.86(6) yes
C4 . Ni1 C8 . 36.77(8) yes
C4 2_667 Ni1 C7 2_667 62.64(9) yes
C8 2_667 Ni1 C7 2_667 36.32(9) yes
C4 . Ni1 C7 2_667 118.33(9) yes
C8 . Ni1 C7 2_667 146.35(9) yes
C4 2_667 Ni1 C1 . 120.42(9) yes
C8 2_667 Ni1 C1 . 147.61(9) yes
C4 . Ni1 C1 . 63.39(9) yes
C8 . Ni1 C1 . 37.06(9) yes
C7 2_667 Ni1 C1 . 176.06(9) yes
C4 2_667 Ni1 C5 2_667 36.77(9) yes
C8 2_667 Ni1 C5 2_667 62.66(9) yes
C4 . Ni1 C5 2_667 147.13(9) yes
C8 . Ni1 C5 2_667 120.02(9) yes
C7 2_667 Ni1 C5 2_667 67.14(9) yes
C4 2_667 Ni1 C3 . 146.63(9) yes
C8 2_667 Ni1 C3 . 118.73(9) yes
C4 . Ni1 C3 . 37.14(9) yes
C8 . Ni1 C3 . 63.58(9) yes
C7 2_667 Ni1 C3 . 111.35(10) yes
C4 2_667 Ni1 C2 . 161.05(10) yes
C8 2_667 Ni1 C2 . 159.35(10) yes
C4 . Ni1 C2 . 63.71(9) yes
C8 . Ni1 C2 . 63.75(9) yes
C7 2_667 Ni1 C2 . 136.05(10) yes
C4 2_667 Ni1 C6 2_667 63.63(9) yes
C8 2_667 Ni1 C6 2_667 63.01(9) yes
C4 . Ni1 C6 2_667 158.53(9) yes
C8 . Ni1 C6 2_667 161.08(10) yes
C7 2_667 Ni1 C6 2_667 40.42(10) yes
C4 2_667 Ni1 Ni1 2_667 56.42(6) yes
C8 2_667 Ni1 Ni1 2_667 56.09(6) yes
C4 . Ni1 Ni1 2_667 57.15(6) yes
C8 . Ni1 Ni1 2_667 57.78(6) yes
C7 2_667 Ni1 Ni1 2_667 90.58(7) yes
C1 . Ni1 C5 2_667 113.57(10) yes
C1 . Ni1 C3 . 67.65(10) yes
C5 2_667 Ni1 C3 . 175.73(9) yes
C1 . Ni1 C2 . 40.75(10) yes
C5 2_667 Ni1 C2 . 137.46(10) yes
C3 . Ni1 C2 . 40.82(10) yes
C1 . Ni1 C6 2_667 137.56(10) yes
C5 2_667 Ni1 C6 2_667 41.16(10) yes
C3 . Ni1 C6 2_667 135.13(10) yes
C2 . Ni1 C6 2_667 126.26(10) yes
C1 . Ni1 Ni1 2_667 93.27(7) yes
C5 2_667 Ni1 Ni1 2_667 91.67(7) yes
C3 . Ni1 Ni1 2_667 92.34(7) yes
C2 . Ni1 Ni1 2_667 117.67(7) yes
C6 2_667 Ni1 Ni1 2_667 116.02(7) yes

loop_
_geom_bond_atom_site_label_1
_geom_bond_atom_site_label_2
_geom_bond_site_symmetry_2
_geom_bond_distance
_geom_bond_publ_flag
C1 C2 . 1.446(4) yes
C1 C8 . 1.431(3) yes
C1 C9 . 1.497(4) yes
C1 Ni1 . 2.131(2) yes
C2 C3 . 1.442(4) yes
C2 C10 . 1.505(4) yes
C2 Ni1 . 2.008(2) yes
C3 C4 . 1.433(3) yes
C3 C11 . 1.497(4) yes
C3 Ni1 . 2.116(2) yes
C4 Ni1 2_667 2.355(2) yes
C4 C5 . 1.429(3) yes
C4 C8 . 1.472(3) yes
C4 Ni1 . 2.335(2) yes
C5 Ni1 2_667 2.118(2) yes
C5 C6 . 1.451(3) yes
C5 C12 . 1.497(4) yes
C6 Ni1 2_667 1.998(2) yes
C6 C7 . 1.440(4) yes
C6 C13 . 1.505(3) yes
C7 Ni1 2_667 2.149(2) yes
C7 C8 . 1.427(3) yes
C7 C14 . 1.500(3) yes
C8 Ni1 2_667 2.377(2) yes
C8 Ni1 . 2.332(2) yes
C9 H91 . 0.966 no
C9 H92 . 0.977 no
C9 H93 . 0.965 no
C10 H101 . 0.968 no
C10 H102 . 0.973 no
C10 H103 . 0.972 no
C11 H111 . 0.967 no
C11 H112 . 0.968 no
C11 H113 . 0.966 no
C12 H121 . 0.964 no
C12 H122 . 0.966 no
C12 H123 . 0.963 no
C13 H131 . 0.966 no
C13 H132 . 0.968 no
C13 H133 . 0.960 no
C14 H141 . 0.964 no
C14 H142 . 0.969 no
C14 H143 . 0.971 no
Ni1 Ni1 2_667 2.5694(6) yes
